data_7700032
loop_
_publ_author_name
'Fecker, Ann Christin'
'Freytag, Matthias'
'Jones, Peter G.'
'Walter, Marc D.'

_publ_section_title
;
 Synthesis and molecular structure of enantiomerically pure pentadienyl
 complexes of the rare-earth metals.
;
_journal_issue 23
_journal_name_full 'Dalton transactions (Cambridge, England : 2003)'
_journal_page_first 8297
_journal_page_last 8302
_journal_paper_doi 10.1039/c9dt01721f
_journal_volume 48
_journal_year 2019
_chemical_absolute_configuration ad
_chemical_formula_sum 'C39 H57 Ce'
_chemical_formula_weight 665.96
_space_group_crystal_system orthorhombic
_space_group_IT_number 19
_space_group_name_Hall 'P 2ac 2ab'
_space_group_name_H-M_alt 'P 21 21 21'
_symmetry_space_group_name_Hall 'P 2ac 2ab'
_symmetry_space_group_name_H-M 'P 21 21 21'
_atom_sites_solution_hydrogens mixed
_atom_sites_solution_primary direct
_atom_sites_solution_secondary difmap
_audit_creation_method SHELXL-2017/1
_audit_update_record
;
2019-04-24 deposited with the CCDC.    2019-05-10 downloaded from the CCDC.
;
_cell_angle_alpha 90
_cell_angle_beta 90
_cell_angle_gamma 90
_cell_formula_units_Z 4
_cell_length_a 9.9249(3)
_cell_length_b 12.3230(4)
_cell_length_c 27.7491(10)
_cell_measurement_reflns_used 21330
_cell_measurement_temperature 100(2)
_cell_measurement_theta_max 29.7120
_cell_measurement_theta_min 2.6330
_cell_volume 3393.84(19)
_computing_cell_refinement
;
CrysAlisPro, Agilent Technologies,
Version 1.171.36.28 (release 01-02-2013 CrysAlis171 .NET)
(compiled Feb  1 2013,16:14:44)
;
_computing_data_collection
;
CrysAlisPro, Agilent Technologies,
Version 1.171.36.28 (release 01-02-2013 CrysAlis171 .NET)
(compiled Feb  1 2013,16:14:44)
;
_computing_data_reduction
;
CrysAlisPro, Agilent Technologies,
Version 1.171.36.28 (release 01-02-2013 CrysAlis171 .NET)
(compiled Feb  1 2013,16:14:44)
;
_computing_molecular_graphics 'Bruker XP'
_computing_publication_material SHELXL-2017
_computing_structure_refinement 'SHELXL-2017/1 (Sheldrick, 2017)'
_computing_structure_solution 'SHELXS-97 (Sheldrick, 1990)'
_diffrn_ambient_temperature 100(2)
_diffrn_detector_area_resol_mean 16.1419
_diffrn_measured_fraction_theta_full 0.999
_diffrn_measured_fraction_theta_max 0.997
_diffrn_measurement_device_type 'Oxford Diffraction Xcalibur, Eos'
_diffrn_measurement_method '\w scans'
_diffrn_radiation_type MoK\a
_diffrn_radiation_wavelength 0.71073
_diffrn_reflns_av_R_equivalents 0.0678
_diffrn_reflns_av_unetI/netI 0.0394
_diffrn_reflns_Laue_measured_fraction_full 0.999
_diffrn_reflns_Laue_measured_fraction_max 0.997
_diffrn_reflns_limit_h_max 13
_diffrn_reflns_limit_h_min -13
_diffrn_reflns_limit_k_max 17
_diffrn_reflns_limit_k_min -17
_diffrn_reflns_limit_l_max 38
_diffrn_reflns_limit_l_min -39
_diffrn_reflns_number 89141
_diffrn_reflns_point_group_measured_fraction_full 0.999
_diffrn_reflns_point_group_measured_fraction_max 0.990
_diffrn_reflns_theta_full 25.242
_diffrn_reflns_theta_max 30.029
_diffrn_reflns_theta_min 2.179
_diffrn_source 'sealed tube'
_exptl_absorpt_coefficient_mu 1.365
_exptl_absorpt_correction_T_max 1.00000
_exptl_absorpt_correction_T_min 0.86099
_exptl_absorpt_correction_type multi-scan
_exptl_absorpt_process_details
;
CrysAlisPro, Agilent Technologies,
Version 1.171.36.28 (release 01-02-2013 CrysAlis171 .NET)
(compiled Feb  1 2013,16:14:44)
;
_exptl_crystal_colour orange
_exptl_crystal_density_diffrn 1.303
_exptl_crystal_density_method 'not measured'
_exptl_crystal_description irregular
_exptl_crystal_F_000 1396
_exptl_crystal_size_max 0.22
_exptl_crystal_size_mid 0.20
_exptl_crystal_size_min 0.12
_refine_diff_density_max 2.087
_refine_diff_density_min -0.912
_refine_diff_density_rms 0.106
_refine_ls_abs_structure_details
;
 Flack x determined using 3771 quotients [(I+)-(I-)]/[(I+)+(I-)]
 (Parsons, Flack and Wagner, Acta Cryst. B69 (2013) 249-259).
;
_refine_ls_abs_structure_Flack -0.031(6)
_refine_ls_extinction_method none
_refine_ls_goodness_of_fit_ref 1.183
_refine_ls_hydrogen_treatment mixed
_refine_ls_matrix_type full
_refine_ls_number_parameters 406
_refine_ls_number_reflns 9808
_refine_ls_number_restraints 21
_refine_ls_restrained_S_all 1.182
_refine_ls_R_factor_all 0.0397
_refine_ls_R_factor_gt 0.0344
_refine_ls_shift/su_max 0.002
_refine_ls_shift/su_mean 0.000
_refine_ls_structure_factor_coef Fsqd
_refine_ls_weighting_details 'w=1/[\s^2^(Fo^2^)+(0.0285P)^2^+2.8087P] where P=(Fo^2^+2Fc^2^)/3'
_refine_ls_weighting_scheme calc
_refine_ls_wR_factor_gt 0.0742
_refine_ls_wR_factor_ref 0.0764
_reflns_Friedel_coverage 0.784
_reflns_Friedel_fraction_full 1.000
_reflns_Friedel_fraction_max 0.980
_reflns_number_gt 9155
_reflns_number_total 9808
_reflns_threshold_expression 'I > 2\s(I)'
_cod_data_source_file c9dt01721f2.cif
_cod_data_source_block ann69
_cod_depositor_comments 'Adding full bibliography for 7700030--7700033.cif.'
_cod_original_cell_volume 3393.85(19)
_cod_database_code 7700032
_shelx_shelxl_version_number 2017/1
_shelx_space_group_comment
;
The symmetry employed for this shelxl refinement is uniquely defined
by the following loop, which should always be used as a source of
symmetry information in preference to the above space-group names.
They are only intended as comments.
;
_shelx_estimated_absorpt_t_min 0.753
_shelx_estimated_absorpt_t_max 0.853

loop_
_space_group_symop_operation_xyz
'x, y, z'
'-x+1/2, -y, z+1/2'
'-x, y+1/2, -z+1/2'
'x+1/2, -y+1/2, -z'

loop_
_atom_site_label
_atom_site_type_symbol
_atom_site_fract_x
_atom_site_fract_y
_atom_site_fract_z
_atom_site_U_iso_or_equiv
_atom_site_adp_type
_atom_site_occupancy
_atom_site_site_symmetry_order
_atom_site_calc_flag
_atom_site_refinement_flags_posn
_atom_site_refinement_flags_adp
Ce1 Ce 0.45988(2) 0.39763(2) 0.64733(2) 0.01307(6) Uani 1 1 d . .
C101 C 0.6115(5) 0.5206(4) 0.58457(18) 0.0204(10) Uani 1 1 d D .
H10X H 0.705(3) 0.529(5) 0.584(2) 0.025 Uiso 1 1 d D U
H10Y H 0.576(5) 0.472(4) 0.5619(16) 0.025 Uiso 1 1 d D U
C102 C 0.5397(5) 0.5998(4) 0.60764(14) 0.0187(7) Uani 1 1 d . .
C103 C 0.3976(4) 0.6022(5) 0.61406(15) 0.0174(8) Uani 1 1 d D .
H103 H 0.363(5) 0.661(3) 0.6323(17) 0.021 Uiso 1 1 d D U
C104 C 0.2930(5) 0.5466(3) 0.58758(16) 0.0155(8) Uani 1 1 d . .
C105 C 0.3016(5) 0.4591(4) 0.55778(17) 0.0186(9) Uani 1 1 d D .
H105 H 0.381(4) 0.423(4) 0.5495(18) 0.022 Uiso 1 1 d D U
C106 C 0.1797(5) 0.4248(4) 0.52831(16) 0.0202(9) Uani 1 1 d . .
H10A H 0.199157 0.435020 0.493608 0.024 Uiso 1 1 calc R U
H10B H 0.161304 0.346855 0.533827 0.024 Uiso 1 1 calc R U
C107 C 0.0564(5) 0.4908(3) 0.54199(16) 0.0182(9) Uani 1 1 d . .
H107 H -0.029252 0.469904 0.525423 0.022 Uiso 1 1 calc R U
C108 C 0.0486(5) 0.4988(4) 0.59773(15) 0.0212(8) Uani 1 1 d . .
H10C H -0.040762 0.520823 0.610233 0.025 Uiso 1 1 calc R U
H10D H 0.083448 0.434185 0.614893 0.025 Uiso 1 1 calc R U
C109 C 0.1510(4) 0.5928(4) 0.59325(15) 0.0173(8) Uani 1 1 d . .
H109 H 0.141017 0.652826 0.617238 0.021 Uiso 1 1 calc R U
C110 C 0.0902(4) 0.6153(4) 0.54182(16) 0.0183(8) Uani 1 1 d . .
C111 C 0.1805(5) 0.6595(4) 0.50237(18) 0.0244(10) Uani 1 1 d . .
H11A H 0.136212 0.650320 0.471071 0.037 Uiso 1 1 calc R U
H11B H 0.266177 0.619974 0.502434 0.037 Uiso 1 1 calc R U
H11C H 0.197464 0.736758 0.508119 0.037 Uiso 1 1 calc R U
C112 C -0.0380(5) 0.6840(4) 0.54365(17) 0.0246(9) Uani 1 1 d . .
H11D H -0.014517 0.759311 0.551206 0.037 Uiso 1 1 calc R U
H11E H -0.098314 0.655505 0.568602 0.037 Uiso 1 1 calc R U
H11F H -0.083443 0.681122 0.512314 0.037 Uiso 1 1 calc R U
C113 C 0.6178(5) 0.6900(4) 0.63211(17) 0.0231(10) Uani 1 1 d . .
H11G H 0.705235 0.662198 0.642907 0.035 Uiso 1 1 calc R U
H11H H 0.566745 0.716510 0.659958 0.035 Uiso 1 1 calc R U
H11I H 0.631882 0.749637 0.609294 0.035 Uiso 1 1 calc R U
C201 C 0.6087(5) 0.5011(4) 0.71881(18) 0.0203(10) Uani 1 1 d D .
H20X H 0.543(5) 0.554(4) 0.7133(19) 0.024 Uiso 1 1 d D U
H20Y H 0.697(3) 0.527(4) 0.7195(19) 0.024 Uiso 1 1 d D U
C202 C 0.5786(4) 0.4029(5) 0.74036(14) 0.0171(8) Uani 1 1 d . .
C203 C 0.4497(5) 0.3538(3) 0.74355(14) 0.0157(7) Uani 1 1 d D .
H203 H 0.451(6) 0.282(3) 0.7557(17) 0.019 Uiso 1 1 d D U
C204 C 0.3175(4) 0.4016(4) 0.74045(14) 0.0143(7) Uani 1 1 d . .
C205 C 0.2812(5) 0.5022(4) 0.72463(18) 0.0180(9) Uani 1 1 d D .
H205 H 0.346(5) 0.555(4) 0.7172(19) 0.022 Uiso 1 1 d D U
C206 C 0.1371(5) 0.5407(4) 0.73213(18) 0.0216(9) Uani 1 1 d . .
H20A H 0.097735 0.562009 0.700744 0.026 Uiso 1 1 calc R U
H20B H 0.136959 0.605274 0.753358 0.026 Uiso 1 1 calc R U
C207 C 0.0509(5) 0.4512(3) 0.75487(16) 0.0188(8) Uani 1 1 d . .
H207 H -0.046102 0.469857 0.760117 0.023 Uiso 1 1 calc R U
C208 C 0.0774(4) 0.3457(4) 0.72621(17) 0.0196(9) Uani 1 1 d . .
H20C H 0.007570 0.289122 0.730452 0.024 Uiso 1 1 calc R U
H20D H 0.098509 0.357310 0.691720 0.024 Uiso 1 1 calc R U
C209 C 0.2023(4) 0.3309(4) 0.75861(16) 0.0152(8) Uani 1 1 d . .
H209 H 0.226336 0.254392 0.766927 0.018 Uiso 1 1 calc R U
C210 C 0.1242(4) 0.3965(4) 0.79870(14) 0.0153(7) Uani 1 1 d . .
C211 C 0.2046(5) 0.4667(4) 0.83362(17) 0.0205(9) Uani 1 1 d . .
H21A H 0.143045 0.513817 0.851605 0.031 Uiso 1 1 calc R U
H21B H 0.268821 0.511315 0.815535 0.031 Uiso 1 1 calc R U
H21C H 0.253774 0.419978 0.856177 0.031 Uiso 1 1 calc R U
C212 C 0.0301(5) 0.3218(4) 0.82729(16) 0.0210(9) Uani 1 1 d . .
H21D H 0.083324 0.277679 0.849677 0.032 Uiso 1 1 calc R U
H21E H -0.018554 0.274177 0.805002 0.032 Uiso 1 1 calc R U
H21F H -0.034517 0.365812 0.845467 0.032 Uiso 1 1 calc R U
C213 C 0.6942(5) 0.3363(4) 0.76022(18) 0.0211(10) Uani 1 1 d . .
H21G H 0.777065 0.354237 0.742738 0.032 Uiso 1 1 calc R U
H21H H 0.674247 0.258941 0.756254 0.032 Uiso 1 1 calc R U
H21I H 0.706108 0.352650 0.794521 0.032 Uiso 1 1 calc R U
C301 C 0.6885(5) 0.2596(4) 0.6502(2) 0.0231(9) Uani 1 1 d D .
H30X H 0.637(5) 0.228(4) 0.6743(16) 0.028 Uiso 1 1 d D U
H30Y H 0.778(3) 0.278(4) 0.6574(19) 0.028 Uiso 1 1 d D U
C302 C 0.6520(5) 0.2564(4) 0.60275(18) 0.0206(9) Uani 1 1 d . .
C303 C 0.5210(5) 0.2348(4) 0.58406(16) 0.0183(9) Uani 1 1 d D .
H303 H 0.516(6) 0.237(4) 0.5501(12) 0.022 Uiso 1 1 d D U
C304 C 0.4066(5) 0.1869(4) 0.60740(16) 0.0174(8) Uani 1 1 d . .
C305 C 0.3839(5) 0.1678(3) 0.65512(16) 0.0200(9) Uani 1 1 d D .
H305 H 0.451(5) 0.173(4) 0.6793(16) 0.024 Uiso 1 1 d D U
C306 C 0.2579(5) 0.1082(4) 0.67114(15) 0.0210(8) Uani 1 1 d . .
H30A H 0.208283 0.153115 0.694804 0.025 Uiso 1 1 calc R U
H30B H 0.283540 0.039370 0.687095 0.025 Uiso 1 1 calc R U
C307 C 0.1669(5) 0.0839(4) 0.62810(17) 0.0217(10) Uani 1 1 d . .
H307 H 0.079753 0.046991 0.635797 0.026 Uiso 1 1 calc R U
C308 C 0.1556(5) 0.1881(4) 0.59787(18) 0.0230(10) Uani 1 1 d . .
H30C H 0.160202 0.255901 0.616915 0.028 Uiso 1 1 calc R U
H30D H 0.078450 0.188906 0.575279 0.028 Uiso 1 1 calc R U
C309 C 0.2912(5) 0.1542(4) 0.57456(16) 0.0189(9) Uani 1 1 d . .
H309 H 0.302204 0.172980 0.539717 0.023 Uiso 1 1 calc R U
C310 C 0.2494(5) 0.0336(4) 0.58568(17) 0.0225(10) Uani 1 1 d . .
C311 C 0.3584(6) -0.0489(4) 0.59677(19) 0.0316(12) Uani 1 1 d . .
H31A H 0.417218 -0.020648 0.622228 0.047 Uiso 1 1 calc R U
H31B H 0.411736 -0.062551 0.567676 0.047 Uiso 1 1 calc R U
H31C H 0.316755 -0.116729 0.607589 0.047 Uiso 1 1 calc R U
C312 C 0.1570(7) -0.0129(5) 0.5467(2) 0.0373(14) Uani 1 1 d . .
H31D H 0.209754 -0.027936 0.517572 0.056 Uiso 1 1 calc R U
H31E H 0.086042 0.039725 0.539142 0.056 Uiso 1 1 calc R U
H31F H 0.116017 -0.080348 0.558318 0.056 Uiso 1 1 calc R U
C313 C 0.7584(5) 0.2871(4) 0.56603(19) 0.0260(11) Uani 1 1 d . .
H31G H 0.825972 0.333834 0.581263 0.039 Uiso 1 1 calc R U
H31H H 0.716035 0.325980 0.539219 0.039 Uiso 1 1 calc R U
H31I H 0.802040 0.221198 0.553864 0.039 Uiso 1 1 calc R U

loop_
_atom_site_aniso_label
_atom_site_aniso_U_11
_atom_site_aniso_U_22
_atom_site_aniso_U_33
_atom_site_aniso_U_23
_atom_site_aniso_U_13
_atom_site_aniso_U_12
Ce1 0.01051(9) 0.01420(9) 0.01449(9) 0.00022(9) -0.00006(9) -0.00096(9)
C101 0.017(2) 0.023(2) 0.022(2) 0.0019(18) 0.0008(18) -0.0049(19)
C102 0.0196(18) 0.0207(17) 0.0157(17) 0.0053(17) -0.0022(17) -0.005(3)
C103 0.020(2) 0.0162(18) 0.0161(19) -0.003(2) -0.0026(15) -0.001(2)
C104 0.019(2) 0.012(2) 0.015(2) 0.0014(15) -0.0027(16) 0.0020(17)
C105 0.018(2) 0.016(2) 0.021(2) -0.0008(17) -0.0051(18) 0.0026(17)
C106 0.021(2) 0.021(2) 0.018(2) -0.0007(16) -0.0038(17) -0.0009(17)
C107 0.018(2) 0.0144(18) 0.022(2) 0.0021(15) -0.0028(18) -0.0017(18)
C108 0.020(2) 0.022(2) 0.022(2) 0.0029(16) 0.001(2) -0.002(2)
C109 0.018(2) 0.0140(19) 0.019(2) -0.0013(17) -0.0006(15) -0.0001(19)
C110 0.0178(18) 0.016(2) 0.021(2) 0.0015(17) -0.0061(15) -0.0006(18)
C111 0.024(2) 0.022(2) 0.027(3) 0.0068(19) -0.0022(19) -0.0027(19)
C112 0.0160(19) 0.024(2) 0.034(2) 0.0014(18) -0.007(2) 0.000(2)
C113 0.024(2) 0.022(2) 0.024(2) 0.0004(18) -0.0021(18) -0.010(2)
C201 0.016(2) 0.025(2) 0.019(2) -0.0018(18) -0.0029(18) -0.004(2)
C202 0.0152(18) 0.022(2) 0.0143(18) -0.0029(19) 0.0005(14) 0.0044(19)
C203 0.0151(18) 0.0160(17) 0.0160(19) 0.0015(14) 0.0005(18) 0.0015(19)
C204 0.0147(18) 0.0130(17) 0.0152(18) 0.0007(18) 0.0023(14) -0.0019(19)
C205 0.017(2) 0.0103(19) 0.027(2) 0.0040(17) 0.0036(18) 0.0029(17)
C206 0.020(2) 0.019(2) 0.026(2) 0.0052(18) 0.0026(18) 0.0060(18)
C207 0.0140(19) 0.0172(19) 0.025(2) 0.0017(15) 0.0008(19) 0.0014(19)
C208 0.017(2) 0.021(2) 0.020(2) 0.0002(17) -0.0012(16) 0.0000(17)
C209 0.0156(19) 0.0139(19) 0.016(2) 0.0016(15) 0.0006(16) 0.0000(16)
C210 0.0126(16) 0.0143(16) 0.0188(19) 0.0008(18) 0.0030(14) -0.0009(19)
C211 0.017(2) 0.022(2) 0.023(2) -0.0044(17) 0.0018(17) 0.0010(18)
C212 0.017(2) 0.022(2) 0.023(2) 0.0011(16) 0.0060(19) 0.001(2)
C213 0.018(2) 0.022(2) 0.023(2) -0.0010(18) -0.0037(18) 0.0012(19)
C301 0.016(2) 0.025(2) 0.028(2) -0.004(2) 0.001(2) 0.0020(17)
C302 0.016(2) 0.020(2) 0.026(2) -0.0048(18) 0.0033(17) 0.0004(18)
C303 0.018(2) 0.0212(19) 0.016(2) -0.0005(16) 0.0003(17) -0.0008(18)
C304 0.018(2) 0.0125(19) 0.021(2) -0.0029(17) -0.0021(17) 0.0004(18)
C305 0.023(2) 0.0169(19) 0.020(2) -0.0003(16) -0.0010(18) -0.0023(17)
C306 0.027(2) 0.0179(19) 0.018(2) 0.0000(19) 0.0034(17) -0.004(2)
C307 0.022(2) 0.016(2) 0.027(2) 0.0030(17) 0.0009(18) -0.0046(18)
C308 0.018(2) 0.022(2) 0.029(3) 0.002(2) -0.0024(18) -0.003(2)
C309 0.022(2) 0.018(2) 0.017(2) 0.0008(16) -0.0026(17) -0.0051(18)
C310 0.029(3) 0.018(2) 0.021(2) -0.0014(17) -0.0027(19) -0.007(2)
C311 0.049(4) 0.018(2) 0.027(3) -0.0015(19) 0.004(2) 0.004(2)
C312 0.051(4) 0.032(3) 0.029(3) -0.003(2) -0.005(3) -0.023(3)
C313 0.018(2) 0.027(2) 0.033(3) -0.006(2) 0.0064(19) -0.003(2)

loop_
_atom_type_symbol
_atom_type_description
_atom_type_scat_dispersion_real
_atom_type_scat_dispersion_imag
_atom_type_scat_source
C C 0.0033 0.0016 'International Tables Vol C Tables 4.2.6.8 and 6.1.1.4'
H H 0.0000 0.0000 'International Tables Vol C Tables 4.2.6.8 and 6.1.1.4'
Ce Ce -0.2486 2.6331 'International Tables Vol C Tables 4.2.6.8 and 6.1.1.4'

loop_
_geom_angle_atom_site_label_1
_geom_angle_atom_site_label_2
_geom_angle_atom_site_label_3
_geom_angle
C203 Ce1 C303 119.44(13)
C203 Ce1 C103 120.09(12)
C303 Ce1 C103 120.41(13)
C203 Ce1 C101 138.43(15)
C303 Ce1 C101 82.92(14)
C103 Ce1 C101 53.66(14)
C203 Ce1 C201 54.00(14)
C303 Ce1 C201 132.55(15)
C103 Ce1 C201 86.48(14)
C101 Ce1 C201 84.75(15)
C203 Ce1 C301 83.29(15)
C303 Ce1 C301 53.18(14)
C103 Ce1 C301 137.52(14)
C101 Ce1 C301 84.89(15)
C201 Ce1 C301 80.21(15)
C203 Ce1 C102 124.38(12)
C303 Ce1 C102 109.47(13)
C103 Ce1 C102 29.41(12)
C101 Ce1 C102 28.25(14)
C201 Ce1 C102 74.10(14)
C301 Ce1 C102 108.30(14)
C203 Ce1 C202 29.45(14)
C303 Ce1 C202 120.56(14)
C103 Ce1 C202 112.15(14)
C101 Ce1 C202 109.59(15)
C201 Ce1 C202 28.45(15)
C301 Ce1 C202 69.87(15)
C102 Ce1 C202 102.53(14)
C203 Ce1 C302 109.12(14)
C303 Ce1 C302 29.38(13)
C103 Ce1 C302 124.11(13)
C101 Ce1 C302 72.39(15)
C201 Ce1 C302 103.48(15)
C301 Ce1 C302 27.75(15)
C102 Ce1 C302 100.37(14)
C202 Ce1 C302 97.49(13)
C203 Ce1 C304 101.06(13)
C303 Ce1 C304 29.50(13)
C103 Ce1 C304 131.05(12)
C101 Ce1 C304 110.73(14)
C201 Ce1 C304 141.91(14)
C301 Ce1 C304 67.43(13)
C102 Ce1 C304 134.07(13)
C202 Ce1 C304 116.61(15)
C302 Ce1 C304 53.58(13)
C203 Ce1 C305 74.19(13)
C303 Ce1 C305 52.90(13)
C103 Ce1 C305 148.10(13)
C101 Ce1 C305 135.78(14)
C201 Ce1 C305 121.70(14)
C301 Ce1 C305 68.01(13)
C102 Ce1 C305 161.19(12)
C202 Ce1 C305 93.54(14)
C302 Ce1 C305 67.48(13)
C304 Ce1 C305 27.12(13)
C203 Ce1 C204 29.10(13)
C303 Ce1 C204 132.98(14)
C103 Ce1 C204 99.86(14)
C101 Ce1 C204 143.83(15)
C201 Ce1 C204 67.78(13)
C301 Ce1 C204 111.64(15)
C102 Ce1 C204 117.39(14)
C202 Ce1 C204 53.21(11)
C302 Ce1 C204 135.13(14)
C304 Ce1 C204 105.37(14)
C305 Ce1 C204 80.11(14)
C203 Ce1 C104 130.31(13)
C303 Ce1 C104 102.63(13)
C103 Ce1 C104 28.87(12)
C101 Ce1 C104 67.22(13)
C201 Ce1 C104 114.19(13)
C301 Ce1 C104 146.16(15)
C102 Ce1 C104 52.96(13)
C202 Ce1 C104 136.33(13)
C302 Ce1 C104 120.32(13)
C304 Ce1 C104 103.90(13)
C305 Ce1 C104 119.50(13)
C204 Ce1 C104 102.20(13)
C203 Ce1 C105 146.30(14)
C303 Ce1 C105 76.84(13)
C103 Ce1 C105 51.79(12)
C101 Ce1 C105 68.17(14)
C201 Ce1 C105 138.07(14)
C301 Ce1 C105 125.92(14)
C102 Ce1 C105 66.91(12)
C202 Ce1 C105 162.47(13)
C302 Ce1 C105 98.19(14)
C304 Ce1 C105 79.31(13)
C305 Ce1 C105 99.65(13)
C204 Ce1 C105 117.75(13)
C104 Ce1 C105 26.16(12)
C203 Ce1 C205 51.45(13)
C303 Ce1 C205 152.34(13)
C103 Ce1 C205 73.75(12)
C101 Ce1 C205 121.77(14)
C201 Ce1 C205 67.40(13)
C301 Ce1 C205 133.99(15)
C102 Ce1 C205 93.67(13)
C202 Ce1 C205 66.07(12)
C302 Ce1 C205 160.53(13)
C304 Ce1 C205 122.91(13)
C305 Ce1 C205 101.84(13)
C204 Ce1 C205 26.12(13)
C104 Ce1 C205 78.96(13)
C105 Ce1 C205 99.70(13)
C102 C101 Ce1 79.2(3)
C101 C102 C103 126.2(5)
C101 C102 C113 117.8(5)
C103 C102 C113 115.9(5)
C101 C102 Ce1 72.6(3)
C103 C102 Ce1 72.1(3)
C113 C102 Ce1 127.8(3)
C102 C103 C104 129.8(5)
C102 C103 Ce1 78.5(3)
C104 C103 Ce1 84.2(3)
C105 C104 C103 129.7(4)
C105 C104 C109 114.6(4)
C103 C104 C109 115.7(4)
C105 C104 Ce1 79.3(3)
C103 C104 Ce1 67.0(3)
C109 C104 Ce1 133.3(3)
C104 C105 C106 119.8(4)
C104 C105 Ce1 74.5(3)
C106 C105 Ce1 141.5(3)
C107 C106 C105 111.0(4)
C106 C107 C108 108.9(4)
C106 C107 C110 110.5(4)
C108 C107 C110 87.3(3)
C109 C108 C107 86.2(3)
C104 C109 C108 109.6(4)
C104 C109 C110 109.0(4)
C108 C109 C110 87.3(3)
C111 C110 C112 108.5(4)
C111 C110 C107 118.7(4)
C112 C110 C107 111.3(4)
C111 C110 C109 119.4(4)
C112 C110 C109 112.7(4)
C107 C110 C109 84.7(3)
C202 C201 Ce1 78.0(3)
C201 C202 C203 126.5(4)
C201 C202 C213 117.9(4)
C203 C202 C213 115.4(4)
C201 C202 Ce1 73.5(3)
C203 C202 Ce1 70.9(2)
C213 C202 Ce1 129.3(3)
C202 C203 C204 130.1(4)
C202 C203 Ce1 79.7(2)
C204 C203 Ce1 83.9(2)
C205 C204 C203 129.1(4)
C205 C204 C209 115.4(4)
C203 C204 C209 115.5(4)
C205 C204 Ce1 81.9(3)
C203 C204 Ce1 67.0(2)
C209 C204 Ce1 129.9(3)
C204 C205 C206 119.2(4)
C204 C205 Ce1 72.0(3)
C206 C205 Ce1 140.4(3)
C205 C206 C207 110.9(4)
C206 C207 C208 107.4(4)
C206 C207 C210 111.7(4)
C208 C207 C210 87.6(3)
C209 C208 C207 86.3(3)
C204 C209 C208 110.1(4)
C204 C209 C210 108.0(4)
C208 C209 C210 87.5(3)
C211 C210 C212 109.3(3)
C211 C210 C207 119.4(4)
C212 C210 C207 112.1(4)
C211 C210 C209 118.7(3)
C212 C210 C209 110.9(4)
C207 C210 C209 84.4(3)
C302 C301 Ce1 77.2(3)
C301 C302 C303 126.7(4)
C301 C302 C313 117.1(4)
C303 C302 C313 116.0(4)
C301 C302 Ce1 75.1(3)
C303 C302 Ce1 70.3(2)
C313 C302 Ce1 127.1(3)
C302 C303 C304 129.4(4)
C302 C303 Ce1 80.3(3)
C304 C303 Ce1 80.6(3)
C305 C304 C303 129.8(4)
C305 C304 C309 114.3(4)
C303 C304 C309 115.8(4)
C305 C304 Ce1 79.2(3)
C303 C304 Ce1 69.9(2)
C309 C304 Ce1 127.6(3)
C304 C305 C306 120.3(4)
C304 C305 Ce1 73.7(3)
C306 C305 Ce1 134.4(3)
C305 C306 C307 110.7(4)
C306 C307 C308 107.8(4)
C306 C307 C310 110.9(4)
C308 C307 C310 87.6(4)
C307 C308 C309 86.6(4)
C304 C309 C308 109.5(4)
C304 C309 C310 109.4(4)
C308 C309 C310 86.8(4)
C311 C310 C312 108.7(4)
C311 C310 C307 119.1(4)
C312 C310 C307 111.5(4)
C311 C310 C309 119.0(4)
C312 C310 C309 111.9(4)
C307 C310 C309 84.9(3)

loop_
_geom_bond_atom_site_label_1
_geom_bond_atom_site_label_2
_geom_bond_distance
Ce1 C203 2.726(4)
Ce1 C303 2.735(4)
Ce1 C103 2.754(6)
Ce1 C101 2.756(5)
Ce1 C201 2.782(5)
Ce1 C301 2.837(5)
Ce1 C102 2.837(5)
Ce1 C202 2.839(4)
Ce1 C302 2.862(5)
Ce1 C304 2.872(4)
Ce1 C305 2.939(4)
Ce1 C204 2.946(4)
Ce1 C104 2.977(4)
Ce1 C105 3.036(5)
Ce1 C205 3.067(5)
C101 C102 1.367(7)
C102 C103 1.422(6)
C102 C113 1.516(6)
C103 C104 1.445(6)
C104 C105 1.362(6)
C104 C109 1.528(6)
C105 C106 1.520(6)
C106 C107 1.518(6)
C107 C108 1.552(6)
C107 C110 1.570(6)
C108 C109 1.547(6)
C109 C110 1.574(6)
C110 C111 1.516(6)
C110 C112 1.529(7)
C201 C202 1.382(7)
C202 C203 1.418(7)
C202 C213 1.514(6)
C203 C204 1.441(6)
C204 C205 1.364(7)
C204 C209 1.522(6)
C205 C206 1.521(6)
C206 C207 1.532(6)
C207 C208 1.547(6)
C207 C210 1.570(6)
C208 C209 1.542(6)
C209 C210 1.578(6)
C210 C211 1.525(6)
C210 C212 1.532(6)
C301 C302 1.367(7)
C302 C303 1.425(6)
C302 C313 1.515(7)
C303 C304 1.434(6)
C304 C305 1.364(6)
C304 C309 1.518(6)
C305 C306 1.517(6)
C306 C307 1.527(6)
C307 C308 1.537(7)
C307 C310 1.562(7)
C308 C309 1.550(7)
C309 C310 1.574(6)
C310 C311 1.516(7)
C310 C312 1.530(7)

loop_
_geom_torsion_atom_site_label_1
_geom_torsion_atom_site_label_2
_geom_torsion_atom_site_label_3
_geom_torsion_atom_site_label_4
_geom_torsion
Ce1 C101 C102 C103 -51.0(5)
Ce1 C101 C102 C113 124.1(4)
C101 C102 C103 C104 -21.1(9)
C113 C102 C103 C104 163.7(5)
Ce1 C102 C103 C104 -72.3(5)
C101 C102 C103 Ce1 51.2(5)
C113 C102 C103 Ce1 -124.0(4)
C102 C103 C104 C105 17.7(9)
Ce1 C103 C104 C105 -52.1(5)
C102 C103 C104 C109 -161.7(5)
Ce1 C103 C104 C109 128.5(3)
C102 C103 C104 Ce1 69.8(6)
C103 C104 C105 C106 -171.3(4)
C109 C104 C105 C106 8.1(6)
Ce1 C104 C105 C106 141.0(4)
C103 C104 C105 Ce1 47.6(5)
C109 C104 C105 Ce1 -132.9(4)
C104 C105 C106 C107 -6.6(6)
Ce1 C105 C106 C107 96.5(5)
C105 C106 C107 C108 -44.5(5)
C105 C106 C107 C110 49.7(5)
C106 C107 C108 C109 82.2(4)
C110 C107 C108 C109 -28.5(3)
C105 C104 C109 C108 41.4(5)
C103 C104 C109 C108 -139.1(4)
Ce1 C104 C109 C108 -57.2(5)
C105 C104 C109 C110 -52.6(5)
C103 C104 C109 C110 126.9(4)
Ce1 C104 C109 C110 -151.2(3)
C107 C108 C109 C104 -80.8(4)
C107 C108 C109 C110 28.4(3)
C106 C107 C110 C111 39.6(5)
C108 C107 C110 C111 148.8(4)
C106 C107 C110 C112 166.6(4)
C108 C107 C110 C112 -84.3(4)
C106 C107 C110 C109 -81.1(4)
C108 C107 C110 C109 28.0(3)
C104 C109 C110 C111 -38.4(6)
C108 C109 C110 C111 -148.2(4)
C104 C109 C110 C112 -167.5(4)
C108 C109 C110 C112 82.7(4)
C104 C109 C110 C107 81.7(4)
C108 C109 C110 C107 -28.1(3)
Ce1 C201 C202 C203 -49.9(4)
Ce1 C201 C202 C213 126.2(4)
C201 C202 C203 C204 -22.0(7)
C213 C202 C203 C204 161.8(5)
Ce1 C202 C203 C204 -72.9(4)
C201 C202 C203 Ce1 50.9(4)
C213 C202 C203 Ce1 -125.2(4)
C202 C203 C204 C205 13.9(7)
Ce1 C203 C204 C205 -57.1(5)
C202 C203 C204 C209 -164.3(4)
Ce1 C203 C204 C209 124.7(3)
C202 C203 C204 Ce1 71.1(4)
C203 C204 C205 C206 -170.4(4)
C209 C204 C205 C206 7.8(6)
Ce1 C204 C205 C206 138.3(4)
C203 C204 C205 Ce1 51.3(4)
C209 C204 C205 Ce1 -130.5(4)
C204 C205 C206 C207 -3.6(6)
Ce1 C205 C206 C207 93.2(5)
C205 C206 C207 C208 -47.8(5)
C205 C206 C207 C210 46.6(5)
C206 C207 C208 C209 83.7(4)
C210 C207 C208 C209 -28.3(3)
C205 C204 C209 C208 39.6(5)
C203 C204 C209 C208 -141.9(4)
Ce1 C204 C209 C208 -61.5(5)
C205 C204 C209 C210 -54.4(5)
C203 C204 C209 C210 124.1(4)
Ce1 C204 C209 C210 -155.5(3)
C207 C208 C209 C204 -80.1(4)
C207 C208 C209 C210 28.2(3)
C206 C207 C210 C211 39.9(5)
C208 C207 C210 C211 147.6(4)
C206 C207 C210 C212 169.6(4)
C208 C207 C210 C212 -82.6(4)
C206 C207 C210 C209 -80.0(4)
C208 C207 C210 C209 27.7(3)
C204 C209 C210 C211 -38.1(5)
C208 C209 C210 C211 -148.4(4)
C204 C209 C210 C212 -165.9(4)
C208 C209 C210 C212 83.8(4)
C204 C209 C210 C207 82.5(4)
C208 C209 C210 C207 -27.8(3)
Ce1 C301 C302 C303 -50.7(5)
Ce1 C301 C302 C313 124.4(4)
C301 C302 C303 C304 -16.6(8)
C313 C302 C303 C304 168.3(5)
Ce1 C302 C303 C304 -69.1(5)
C301 C302 C303 Ce1 52.6(5)
C313 C302 C303 Ce1 -122.6(4)
C302 C303 C304 C305 13.4(8)
Ce1 C303 C304 C305 -55.6(5)
C302 C303 C304 C309 -168.0(4)
Ce1 C303 C304 C309 123.0(4)
C302 C303 C304 Ce1 69.0(5)
C303 C304 C305 C306 -175.6(5)
C309 C304 C305 C306 5.8(6)
Ce1 C304 C305 C306 132.3(4)
C303 C304 C305 Ce1 52.1(5)
C309 C304 C305 Ce1 -126.5(4)
C304 C305 C306 C307 -3.7(6)
Ce1 C305 C306 C307 93.1(5)
C305 C306 C307 C308 -46.5(5)
C305 C306 C307 C310 47.8(5)
C306 C307 C308 C309 83.0(4)
C310 C307 C308 C309 -28.2(3)
C305 C304 C309 C308 41.9(5)
C303 C304 C309 C308 -136.9(4)
Ce1 C304 C309 C308 -53.2(5)
C305 C304 C309 C310 -51.6(5)
C303 C304 C309 C310 129.6(4)
Ce1 C304 C309 C310 -146.7(3)
C307 C308 C309 C304 -81.4(4)
C307 C308 C309 C310 28.0(3)
C306 C307 C310 C311 40.2(6)
C308 C307 C310 C311 148.4(4)
C306 C307 C310 C312 168.1(4)
C308 C307 C310 C312 -83.8(4)
C306 C307 C310 C309 -80.3(4)
C308 C307 C310 C309 27.8(3)
C304 C309 C310 C311 -38.7(6)
C308 C309 C310 C311 -148.2(4)
C304 C309 C310 C312 -166.9(5)
C308 C309 C310 C312 83.6(5)
C304 C309 C310 C307 81.9(4)
C308 C309 C310 C307 -27.6(3)
